data_4343209
loop_
_publ_author_name
'Kusamoto, Tetsuro'
'Hattori, Yohei'
'Tanushi, Akira'
'Nishihara, Hiroshi'

_publ_section_title
;
 Intramolecular Ferromagnetic Radical-Cu(II) Coupling in a Cu(II) Complex
 Ligated with Pyridyl-Substituted Triarylmethyl Radicals.
;
_journal_issue 9
_journal_name_full 'Inorganic chemistry'
_journal_page_first 4186
_journal_page_last 4188
_journal_paper_doi 10.1021/acs.inorgchem.5b00499
_journal_volume 54
_journal_year 2015
_chemical_formula_moiety 'C46 H14 Cl16 F12 N2 O4 Zn'
_chemical_formula_sum 'C46 H14 Cl16 F12 N2 O4 Zn'
_chemical_formula_weight 1519.16
_chemical_name_systematic
;
 ?
;
_space_group_IT_number 2
_symmetry_cell_setting triclinic
_symmetry_space_group_name_Hall '-P 1'
_symmetry_space_group_name_H-M 'P -1'
_atom_sites_solution_hydrogens geom
_atom_sites_solution_primary direct
_atom_sites_solution_secondary difmap
_audit_creation_date 2014-11-25T18:07:28-00:00
_audit_creation_method 'WinGX routine CIF_UPDATE'
_cell_angle_alpha 97.123(3)
_cell_angle_beta 94.549(4)
_cell_angle_gamma 90.761(4)
_cell_formula_units_Z 2
_cell_length_a 9.092(3)
_cell_length_b 14.604(4)
_cell_length_c 21.017(7)
_cell_measurement_reflns_used 5329
_cell_measurement_temperature 113(2)
_cell_measurement_theta_max 27.4778
_cell_measurement_theta_min 3.0921
_cell_volume 2759.6(15)
_computing_structure_refinement 'SHELXL-97 (Sheldrick, 1997)'
_diffrn_ambient_temperature 113(2)
_diffrn_detector_area_resol_mean 28.5714
_diffrn_measured_fraction_theta_full 0.983
_diffrn_measured_fraction_theta_max 0.983
_diffrn_measurement_device
;
Saturn724 (4x4 bin mode)
;
_diffrn_measurement_method dtprofit.ref
_diffrn_radiation_monochromator graphite
_diffrn_radiation_type MoK\a
_diffrn_radiation_wavelength 0.71073
_diffrn_reflns_av_R_equivalents 0.0608
_diffrn_reflns_av_unetI/netI 0.0816
_diffrn_reflns_limit_h_max 11
_diffrn_reflns_limit_h_min -11
_diffrn_reflns_limit_k_max 18
_diffrn_reflns_limit_k_min -18
_diffrn_reflns_limit_l_max 27
_diffrn_reflns_limit_l_min -27
_diffrn_reflns_number 27785
_diffrn_reflns_theta_full 27.48
_diffrn_reflns_theta_max 27.48
_diffrn_reflns_theta_min 3.09
_exptl_absorpt_coefficient_mu 1.307
_exptl_absorpt_correction_type none
_exptl_crystal_colour Red
_exptl_crystal_density_diffrn 1.828
_exptl_crystal_density_method 'not measured'
_exptl_crystal_description Block
_exptl_crystal_F_000 1492
_exptl_crystal_size_max 0.2
_exptl_crystal_size_mid 0.15
_exptl_crystal_size_min 0.05
_refine_diff_density_max 0.882
_refine_diff_density_min -0.859
_refine_diff_density_rms 0.114
_refine_ls_extinction_method none
_refine_ls_goodness_of_fit_ref 1.128
_refine_ls_hydrogen_treatment constr
_refine_ls_matrix_type full
_refine_ls_number_parameters 761
_refine_ls_number_reflns 12449
_refine_ls_number_restraints 0
_refine_ls_restrained_S_all 1.128
_refine_ls_R_factor_all 0.0795
_refine_ls_R_factor_gt 0.0586
_refine_ls_shift/su_max 0.001
_refine_ls_shift/su_mean 0
_refine_ls_structure_factor_coef Fsqd
_refine_ls_weighting_details 'calc w=1/[\s^2^(Fo^2^)+(0.0566P)^2^+0.8319P] where P=(Fo^2^+2Fc^2^)/3'
_refine_ls_weighting_scheme calc
_refine_ls_wR_factor_gt 0.1371
_refine_ls_wR_factor_ref 0.1558
_reflns_number_gt 9462
_reflns_number_total 12449
_reflns_threshold_expression >2sigma(I)
_cod_data_source_file ic5b00499_si_003.cif
_cod_data_source_block 1125-zn-160do
_cod_original_cell_volume 2759.6(14)
_cod_original_sg_symbol_Hall -P1
_cod_original_sg_symbol_H-M P-1
_cod_database_code 4343209

loop_
_symmetry_equiv_pos_as_xyz
'x, y, z'
'-x, -y, -z'

loop_
_atom_site_label
_atom_site_fract_x
_atom_site_fract_y
_atom_site_fract_z
_atom_site_U_iso_or_equiv
_atom_site_adp_type
_atom_site_calc_flag
_atom_site_refinement_flags
_atom_site_occupancy
_atom_site_type_symbol
C1 -1.0869(4) 0.0314(2) 0.69866(17) 0.0223(8) Uani d . 1 C
C2 -1.1676(4) 0.0150(3) 0.87084(18) 0.0262(8) Uani d . 1 C
H2 -1.249 -0.0003 0.8936 0.031 Uiso calc R 1 H
C3 -1.1889(4) 0.0153(3) 0.80534(17) 0.0229(8) Uani d . 1 C
C4 -1.0719(4) 0.0379(2) 0.76921(17) 0.0222(8) Uani d . 1 C
C5 -0.9388(4) 0.0641(3) 0.80606(18) 0.0256(8) Uani d . 1 C
C6 -0.9242(5) 0.0611(3) 0.87171(18) 0.0266(8) Uani d . 1 C
H6 -0.8316 0.078 0.8947 0.032 Uiso calc R 1 H
C7 -0.5480(4) 0.5400(2) 0.76875(18) 0.0243(8) Uani d . 1 C
C8 -0.8123(4) -0.1502(3) 0.64370(18) 0.0272(8) Uani d . 1 C
H8 -0.7732 -0.2055 0.6569 0.033 Uiso calc R 1 H
C9 -0.9190(4) -0.1024(3) 0.67769(18) 0.0256(8) Uani d . 1 C
C10 -0.9787(4) -0.0186(3) 0.66149(17) 0.0228(8) Uani d . 1 C
C11 -0.9248(4) 0.0122(3) 0.60605(18) 0.0248(8) Uani d . 1 C
C12 -0.8206(4) -0.0347(3) 0.57070(18) 0.0260(8) Uani d . 1 C
H12 -0.7881 -0.012 0.5336 0.031 Uiso calc R 1 H
C13 -1.4706(4) 0.1541(3) 0.61537(19) 0.0265(8) Uani d . 1 C
C14 -1.4328(4) 0.0653(3) 0.59107(18) 0.0248(8) Uani d . 1 C
H14 -1.4934 0.0309 0.5573 0.03 Uiso calc R 1 H
C15 -1.3063(4) 0.0278(2) 0.61666(18) 0.0234(8) Uani d . 1 C
C16 -1.2147(4) 0.0747(2) 0.66824(17) 0.0224(8) Uani d . 1 C
C17 -1.2580(4) 0.1646(3) 0.69008(18) 0.0251(8) Uani d . 1 C
C18 -1.3834(4) 0.2052(3) 0.66472(18) 0.0249(8) Uani d . 1 C
H18 -1.4085 0.2662 0.6807 0.03 Uiso calc R 1 H
C19 -0.9633(5) 0.1888(3) 1.06954(19) 0.0297(9) Uani d . 1 C
C20 -1.1104(5) 0.1921(3) 1.08540(19) 0.0302(9) Uani d . 1 C
H20 -1.1387 0.243 1.1142 0.036 Uiso calc R 1 H
C21 -1.2171(5) 0.1244(3) 1.06099(19) 0.0296(9) Uani d . 1 C
C22 -0.8593(5) 0.2653(3) 1.1026(2) 0.0417(11) Uani d . 1 C
C23 -1.3729(5) 0.1369(3) 1.0838(2) 0.0398(11) Uani d . 1 C
C24 -0.5755(4) 0.5306(2) 0.69821(17) 0.0213(8) Uani d . 1 C
C25 -0.3975(4) 0.5152(3) 0.86579(18) 0.0269(8) Uani d . 1 C
H25 -0.3055 0.4984 0.8852 0.032 Uiso calc R 1 H
C26 -0.4131(4) 0.5168(3) 0.80004(18) 0.0258(8) Uani d . 1 C
C28 -0.6577(4) 0.5669(3) 0.81064(18) 0.0250(8) Uani d . 1 C
C29 -0.6354(5) 0.5645(3) 0.87608(18) 0.0291(9) Uani d . 1 C
H29 -0.7122 0.5832 0.9026 0.035 Uiso calc R 1 H
C30 -0.2596(4) 0.6493(3) 0.5899(2) 0.0295(9) Uani d . 1 C
C31 -0.3085(4) 0.7008(3) 0.64360(19) 0.0286(9) Uani d . 1 C
H31 -0.271 0.7617 0.657 0.034 Uiso calc R 1 H
C32 -0.4128(4) 0.6624(3) 0.67767(18) 0.0263(8) Uani d . 1 C
C33 -0.4706(4) 0.5712(2) 0.65994(17) 0.0220(8) Uani d . 1 C
C34 -0.4180(4) 0.5230(2) 0.60442(17) 0.0225(8) Uani d . 1 C
C35 -0.3162(4) 0.5602(3) 0.56907(18) 0.0261(8) Uani d . 1 C
H35 -0.285 0.5259 0.5313 0.031 Uiso calc R 1 H
C36 -0.9709(4) 0.3861(3) 0.61389(19) 0.0268(8) Uani d . 1 C
C37 -0.9283(4) 0.4672(3) 0.59195(18) 0.0275(8) Uani d . 1 C
H37 -0.9869 0.4916 0.5588 0.033 Uiso calc R 1 H
C38 -0.8005(4) 0.5119(3) 0.61859(18) 0.0245(8) Uani d . 1 C
C39 -0.7097(4) 0.4798(2) 0.66851(17) 0.0210(8) Uani d . 1 C
C40 -0.7605(4) 0.3973(3) 0.68873(18) 0.0233(8) Uani d . 1 C
C41 -0.8863(4) 0.3504(3) 0.66287(18) 0.0265(8) Uani d . 1 C
H41 -0.9155 0.2947 0.6779 0.032 Uiso calc R 1 H
C42 -0.5109(5) 0.3092(3) 0.93154(19) 0.0311(9) Uani d . 1 C
C43 -0.6649(5) 0.3087(3) 0.9184(2) 0.0337(9) Uani d . 1 C
H43 -0.7105 0.2581 0.8908 0.04 Uiso calc R 1 H
C44 -0.7540(5) 0.3785(3) 0.94380(19) 0.0311(9) Uani d . 1 C
C45 -0.4299(5) 0.2270(3) 0.8989(2) 0.0415(11) Uani d . 1 C
C46 -0.9203(5) 0.3682(4) 0.9246(3) 0.0469(12) Uani d . 1 C
C77 -0.7646(4) -0.1154(3) 0.5905(2) 0.0277(9) Uani d . 1 C
N1 -1.0354(4) 0.0355(2) 0.90417(15) 0.0276(7) Uani d . 1 N
N2 -0.5086(4) 0.5365(2) 0.90315(15) 0.0284(7) Uani d . 1 N
O1 -0.9034(3) 0.12875(18) 1.03257(12) 0.0285(6) Uani d . 1 O
O2 -1.2028(3) 0.05214(18) 1.02335(12) 0.0278(6) Uani d . 1 O
O3 -0.4297(3) 0.36977(19) 0.96473(13) 0.0314(6) Uani d . 1 O
O4 -0.7169(3) 0.45134(19) 0.98053(13) 0.0310(6) Uani d . 1 O
F1 -0.8142(6) 0.2476(4) 1.15973(19) 0.160(3) Uani d . 1 F
F2 -0.7439(3) 0.2797(2) 1.07198(15) 0.0612(9) Uani d . 1 F
F3 -0.9215(4) 0.3463(2) 1.1125(3) 0.1158(19) Uani d . 1 F
F4 -1.4749(5) 0.1229(8) 1.0356(3) 0.126(4) Uani d P 0.784(10) F
F5 -1.3995(8) 0.0765(6) 1.1213(5) 0.151(4) Uani d P 0.784(10) F
F6 -1.3966(5) 0.2164(3) 1.1145(4) 0.095(3) Uani d P 0.784(10) F
F7 -0.5020(4) 0.1463(2) 0.89991(19) 0.0803(11) Uani d . 1 F
F8 -0.4270(4) 0.2334(3) 0.83675(15) 0.0838(12) Uani d . 1 F
F9 -0.2966(3) 0.2190(2) 0.92389(18) 0.0723(10) Uani d . 1 F
F10 -0.9958(5) 0.3730(5) 0.9768(3) 0.095(2) Uani d P 0.851(10) F
F11 -0.9624(4) 0.2908(3) 0.8897(3) 0.087(2) Uani d P 0.851(10) F
F12 -0.9671(5) 0.4364(4) 0.8939(3) 0.108(3) Uani d P 0.851(10) F
F204 -1.4645(15) 0.0782(8) 1.0625(7) 0.027(3) Uiso d P 0.216(10) F
F205 -1.3687(14) 0.1434(11) 1.1463(6) 0.042(4) Uiso d P 0.216(10) F
F206 -1.4288(18) 0.2162(13) 1.0669(10) 0.057(5) Uiso d P 0.216(10) F
F210 -1.004(2) 0.4248(13) 0.9542(10) 0.034(5) Uiso d P 0.149(10) F
F211 -0.973(2) 0.2868(16) 0.9344(13) 0.051(7) Uiso d P 0.149(10) F
F212 -0.944(2) 0.3728(17) 0.8591(10) 0.048(7) Uiso d P 0.149(10) F
Cl1 -1.36050(11) -0.02176(8) 0.76890(5) 0.0343(2) Uani d . 1 Cl
Cl2 -0.78707(11) 0.10254(7) 0.77087(5) 0.0339(2) Uani d . 1 Cl
Cl3 -0.63540(12) -0.17577(7) 0.54653(5) 0.0380(3) Uani d . 1 Cl
Cl4 -0.98544(12) -0.15780(7) 0.73886(5) 0.0347(2) Uani d . 1 Cl
Cl5 -0.98533(11) 0.11493(7) 0.58040(5) 0.0285(2) Uani d . 1 Cl
Cl6 -1.62795(11) 0.20107(7) 0.58250(6) 0.0371(3) Uani d . 1 Cl
Cl7 -1.26503(11) -0.08275(6) 0.58310(5) 0.0289(2) Uani d . 1 Cl
Cl8 -1.14683(11) 0.23358(6) 0.74905(5) 0.0292(2) Uani d . 1 Cl
Cl9 -0.26549(11) 0.47937(8) 0.75702(5) 0.0350(2) Uani d . 1 Cl
Cl10 -0.82613(11) 0.60645(7) 0.78126(5) 0.0349(2) Uani d . 1 Cl
Cl11 -0.13018(12) 0.69673(7) 0.54660(5) 0.0383(3) Uani d . 1 Cl
Cl12 -0.48334(13) 0.73352(7) 0.73951(5) 0.0354(2) Uani d . 1 Cl
Cl13 -0.48190(11) 0.41122(6) 0.57733(5) 0.0288(2) Uani d . 1 Cl
Cl14 -1.13058(12) 0.32825(8) 0.57884(6) 0.0398(3) Uani d . 1 Cl
Cl15 -0.75568(11) 0.61356(7) 0.58820(5) 0.0302(2) Uani d . 1 Cl
Cl16 -0.65624(11) 0.34370(6) 0.74647(5) 0.0302(2) Uani d . 1 Cl
Zn1 -1 0 1 0.02570(16) Uani d S 1 Zn
Zn2 -0.5 0.5 1 0.02790(16) Uani d S 1 Zn

loop_
_atom_site_aniso_label
_atom_site_aniso_U_11
_atom_site_aniso_U_22
_atom_site_aniso_U_33
_atom_site_aniso_U_12
_atom_site_aniso_U_13
_atom_site_aniso_U_23
C1 0.028(2) 0.0188(18) 0.0208(18) -0.0020(15) -0.0002(15) 0.0051(14)
C2 0.029(2) 0.028(2) 0.0220(19) 0.0057(17) 0.0047(16) 0.0035(15)
C3 0.025(2) 0.0224(19) 0.0217(18) -0.0022(15) -0.0020(15) 0.0054(14)
C4 0.029(2) 0.0178(18) 0.0194(18) -0.0006(15) -0.0014(15) 0.0019(14)
C5 0.028(2) 0.026(2) 0.0233(19) -0.0041(16) 0.0011(16) 0.0057(15)
C6 0.030(2) 0.0247(19) 0.0244(19) 0.0012(16) 0.0030(16) 0.0014(15)
C7 0.031(2) 0.0185(18) 0.0238(19) -0.0026(16) 0.0019(16) 0.0034(14)
C8 0.030(2) 0.0241(19) 0.027(2) 0.0025(16) -0.0004(17) 0.0034(15)
C9 0.028(2) 0.027(2) 0.0225(19) -0.0021(16) 0.0023(16) 0.0048(15)
C10 0.025(2) 0.0239(19) 0.0176(18) 0.0007(15) -0.0054(15) -0.0019(14)
C11 0.026(2) 0.0234(19) 0.025(2) -0.0015(16) 0.0009(16) 0.0066(15)
C12 0.024(2) 0.029(2) 0.0241(19) -0.0051(16) -0.0004(16) 0.0023(16)
C13 0.0200(19) 0.032(2) 0.028(2) 0.0018(16) 0.0007(16) 0.0039(16)
C14 0.024(2) 0.0249(19) 0.0244(19) -0.0058(16) -0.0025(15) 0.0007(15)
C15 0.026(2) 0.0208(18) 0.0247(19) 0.0033(15) 0.0069(16) 0.0027(15)
C16 0.0227(19) 0.0214(18) 0.0242(19) -0.0005(15) 0.0030(15) 0.0060(15)
C17 0.026(2) 0.0225(19) 0.027(2) -0.0047(16) 0.0036(16) 0.0025(15)
C18 0.026(2) 0.0216(19) 0.026(2) -0.0004(16) -0.0008(16) 0.0024(15)
C19 0.037(2) 0.028(2) 0.024(2) -0.0047(18) 0.0017(17) 0.0024(16)
C20 0.033(2) 0.024(2) 0.032(2) 0.0006(17) 0.0092(18) -0.0030(16)
C21 0.034(2) 0.031(2) 0.025(2) 0.0044(18) 0.0087(17) 0.0031(16)
C22 0.047(3) 0.038(3) 0.039(3) -0.008(2) 0.013(2) -0.006(2)
C23 0.038(3) 0.040(3) 0.042(3) -0.002(2) 0.010(2) 0.000(2)
C24 0.0250(19) 0.0188(17) 0.0202(18) 0.0034(15) 0.0009(15) 0.0026(14)
C25 0.030(2) 0.028(2) 0.0214(19) -0.0028(17) -0.0015(16) 0.0045(15)
C26 0.028(2) 0.025(2) 0.025(2) -0.0005(16) 0.0021(16) 0.0030(15)
C28 0.029(2) 0.0224(19) 0.0230(19) 0.0005(16) 0.0021(16) 0.0029(15)
C29 0.040(2) 0.024(2) 0.024(2) 0.0027(18) 0.0068(18) 0.0021(15)
C30 0.027(2) 0.032(2) 0.032(2) 0.0040(17) 0.0020(17) 0.0128(17)
C31 0.028(2) 0.024(2) 0.033(2) -0.0045(17) 0.0013(17) 0.0054(16)
C32 0.029(2) 0.024(2) 0.025(2) 0.0017(16) 0.0036(16) 0.0023(15)
C33 0.0225(19) 0.0221(18) 0.0213(18) 0.0029(15) -0.0011(15) 0.0043(14)
C34 0.0237(19) 0.0219(18) 0.0204(18) 0.0015(15) -0.0042(15) 0.0010(14)
C35 0.027(2) 0.026(2) 0.026(2) 0.0041(16) 0.0043(16) 0.0037(15)
C36 0.0194(19) 0.031(2) 0.029(2) 0.0011(16) -0.0028(16) 0.0018(16)
C37 0.028(2) 0.030(2) 0.026(2) 0.0069(17) 0.0011(16) 0.0069(16)
C38 0.027(2) 0.0217(19) 0.0250(19) 0.0022(16) 0.0057(16) 0.0025(15)
C39 0.0204(18) 0.0220(18) 0.0204(18) 0.0021(15) 0.0027(14) 0.0007(14)
C40 0.0224(19) 0.0211(18) 0.027(2) 0.0026(15) 0.0031(16) 0.0053(15)
C41 0.026(2) 0.026(2) 0.029(2) -0.0018(16) 0.0059(16) 0.0068(16)
C42 0.039(2) 0.031(2) 0.023(2) -0.0033(19) 0.0015(18) 0.0044(16)
C43 0.035(2) 0.030(2) 0.034(2) -0.0039(19) 0.0003(19) 0.0013(17)
C44 0.035(2) 0.031(2) 0.027(2) -0.0059(18) 0.0001(18) 0.0065(17)
C45 0.041(3) 0.036(3) 0.047(3) 0.005(2) 0.005(2) 0.002(2)
C46 0.034(3) 0.049(3) 0.055(3) -0.006(2) -0.004(2) 0.000(2)
C77 0.022(2) 0.023(2) 0.037(2) -0.0027(16) 0.0058(17) -0.0011(16)
N1 0.0320(19) 0.0269(17) 0.0246(17) 0.0014(15) 0.0023(14) 0.0056(13)
N2 0.0344(19) 0.0276(18) 0.0230(17) -0.0026(15) 0.0006(14) 0.0037(13)
O1 0.0331(16) 0.0271(14) 0.0256(14) -0.0002(12) 0.0056(12) 0.0031(11)
O2 0.0297(15) 0.0267(14) 0.0256(14) 0.0034(12) 0.0005(12) -0.0018(11)
O3 0.0374(17) 0.0291(15) 0.0268(15) -0.0013(13) 0.0000(12) 0.0020(12)
O4 0.0368(16) 0.0304(15) 0.0252(14) -0.0039(13) 0.0020(12) 0.0015(12)
F1 0.212(6) 0.204(5) 0.055(2) -0.168(5) -0.070(3) 0.053(3)
F2 0.0484(18) 0.0541(18) 0.077(2) -0.0200(14) 0.0258(16) -0.0187(15)
F3 0.071(2) 0.052(2) 0.208(5) -0.0185(19) 0.040(3) -0.062(3)
F4 0.037(3) 0.250(10) 0.078(4) 0.027(4) 0.000(3) -0.033(6)
F5 0.117(5) 0.118(6) 0.266(10) 0.057(4) 0.147(6) 0.119(7)
F6 0.052(3) 0.058(3) 0.164(7) -0.005(2) 0.054(4) -0.058(4)
F7 0.086(3) 0.0300(16) 0.122(3) 0.0014(17) 0.021(2) -0.0119(18)
F8 0.110(3) 0.103(3) 0.0425(19) 0.057(2) 0.0253(19) 0.0069(18)
F9 0.0515(19) 0.0534(19) 0.100(3) 0.0207(16) -0.0185(18) -0.0223(18)
F10 0.040(2) 0.147(6) 0.096(4) -0.015(3) 0.016(2) 0.001(4)
F11 0.040(2) 0.066(3) 0.133(6) -0.0084(19) -0.022(3) -0.050(3)
F12 0.060(3) 0.081(4) 0.182(7) -0.015(3) -0.059(3) 0.061(4)
Cl1 0.0277(5) 0.0455(6) 0.0306(5) -0.0091(5) 0.0003(4) 0.0102(4)
Cl2 0.0312(5) 0.0419(6) 0.0285(5) -0.0116(5) 0.0016(4) 0.0057(4)
Cl3 0.0352(6) 0.0333(6) 0.0471(6) 0.0036(5) 0.0173(5) 0.0027(5)
Cl4 0.0498(7) 0.0267(5) 0.0309(5) 0.0057(5) 0.0114(5) 0.0110(4)
Cl5 0.0276(5) 0.0292(5) 0.0307(5) -0.0002(4) 0.0030(4) 0.0113(4)
Cl6 0.0271(5) 0.0315(5) 0.0502(7) 0.0052(4) -0.0066(5) 0.0006(5)
Cl7 0.0316(5) 0.0230(5) 0.0302(5) -0.0012(4) -0.0006(4) -0.0017(4)
Cl8 0.0328(5) 0.0228(5) 0.0299(5) -0.0023(4) -0.0020(4) -0.0013(4)
Cl9 0.0305(5) 0.0460(6) 0.0301(5) 0.0091(5) 0.0040(4) 0.0087(4)
Cl10 0.0354(6) 0.0404(6) 0.0284(5) 0.0138(5) 0.0036(4) 0.0008(4)
Cl11 0.0353(6) 0.0347(6) 0.0478(6) -0.0008(5) 0.0154(5) 0.0098(5)
Cl12 0.0514(7) 0.0233(5) 0.0311(5) -0.0017(4) 0.0099(5) -0.0016(4)
Cl13 0.0293(5) 0.0250(5) 0.0308(5) 0.0003(4) 0.0044(4) -0.0026(4)
Cl14 0.0258(5) 0.0398(6) 0.0544(7) -0.0060(5) -0.0072(5) 0.0153(5)
Cl15 0.0346(6) 0.0252(5) 0.0319(5) 0.0021(4) -0.0012(4) 0.0104(4)
Cl16 0.0375(6) 0.0235(5) 0.0298(5) -0.0008(4) -0.0039(4) 0.0090(4)
Zn1 0.0314(4) 0.0263(3) 0.0194(3) 0.0035(3) 0.0034(3) 0.0019(2)
Zn2 0.0348(4) 0.0279(3) 0.0204(3) -0.0047(3) -0.0008(3) 0.0028(3)

loop_
_atom_type_symbol
_atom_type_description
_atom_type_scat_dispersion_real
_atom_type_scat_dispersion_imag
_atom_type_scat_source
C C 0.0033 0.0016 'International Tables Vol C Tables 4.2.6.8 and 6.1.1.4'
H H 0 0 'International Tables Vol C Tables 4.2.6.8 and 6.1.1.4'
N N 0.0061 0.0033 'International Tables Vol C Tables 4.2.6.8 and 6.1.1.4'
O O 0.0106 0.006 'International Tables Vol C Tables 4.2.6.8 and 6.1.1.4'
F F 0.0171 0.0103 'International Tables Vol C Tables 4.2.6.8 and 6.1.1.4'
Cl Cl 0.1484 0.1585 'International Tables Vol C Tables 4.2.6.8 and 6.1.1.4'
Zn Zn 0.2839 1.4301 'International Tables Vol C Tables 4.2.6.8 and 6.1.1.4'

loop_
_geom_angle_atom_site_label_1
_geom_angle_atom_site_label_2
_geom_angle_atom_site_label_3
_geom_angle
_geom_angle_site_symmetry_1
_geom_angle_site_symmetry_3
C10 C1 C4 119.7(3) . .
C10 C1 C16 122.4(3) . .
C4 C1 C16 117.9(3) . .
N1 C2 C3 122.5(4) . .
N1 C2 H2 118.7 . .
C3 C2 H2 118.7 . .
C2 C3 C4 121.1(3) . .
C2 C3 Cl1 116.9(3) . .
C4 C3 Cl1 121.8(3) . .
C5 C4 C3 114.6(3) . .
C5 C4 C1 122.8(3) . .
C3 C4 C1 122.6(3) . .
C6 C5 C4 121.4(4) . .
C6 C5 Cl2 117.5(3) . .
C4 C5 Cl2 121.2(3) . .
N1 C6 C5 122.6(4) . .
N1 C6 H6 118.7 . .
C5 C6 H6 118.7 . .
C26 C7 C28 114.3(3) . .
C26 C7 C24 122.9(3) . .
C28 C7 C24 122.7(4) . .
C77 C8 C9 118.6(4) . .
C77 C8 H8 120.7 . .
C9 C8 H8 120.7 . .
C8 C9 C10 123.4(4) . .
C8 C9 Cl4 115.0(3) . .
C10 C9 Cl4 121.5(3) . .
C9 C10 C11 114.6(3) . .
C9 C10 C1 122.4(3) . .
C11 C10 C1 122.9(3) . .
C12 C11 C10 123.3(4) . .
C12 C11 Cl5 116.4(3) . .
C10 C11 Cl5 120.3(3) . .
C11 C12 C77 118.8(4) . .
C11 C12 H12 120.6 . .
C77 C12 H12 120.6 . .
C18 C13 C14 121.1(4) . .
C18 C13 Cl6 119.9(3) . .
C14 C13 Cl6 119.0(3) . .
C15 C14 C13 119.2(3) . .
C15 C14 H14 120.4 . .
C13 C14 H14 120.4 . .
C14 C15 C16 122.8(3) . .
C14 C15 Cl7 116.5(3) . .
C16 C15 Cl7 120.7(3) . .
C17 C16 C15 115.2(3) . .
C17 C16 C1 122.4(3) . .
C15 C16 C1 122.4(3) . .
C18 C17 C16 123.6(4) . .
C18 C17 Cl8 116.4(3) . .
C16 C17 Cl8 119.9(3) . .
C13 C18 C17 118.1(4) . .
C13 C18 H18 121 . .
C17 C18 H18 121 . .
O1 C19 C20 128.7(4) . .
O1 C19 C22 114.5(4) . .
C20 C19 C22 116.8(4) . .
C21 C20 C19 123.3(4) . .
C21 C20 H20 118.3 . .
C19 C20 H20 118.3 . .
O2 C21 C20 128.6(4) . .
O2 C21 C23 114.1(4) . .
C20 C21 C23 117.3(4) . .
F1 C22 F2 108.1(5) . .
F1 C22 F3 104.1(5) . .
F2 C22 F3 105.2(4) . .
F1 C22 C19 110.0(4) . .
F2 C22 C19 114.7(4) . .
F3 C22 C19 113.9(4) . .
F204 C23 F6 126.7(7) . .
F204 C23 F5 64.4(7) . .
F6 C23 F5 106.7(6) . .
F204 C23 F205 107.3(9) . .
F6 C23 F205 62.4(7) . .
F5 C23 F205 48.9(7) . .
F204 C23 F4 42.4(6) . .
F6 C23 F4 106.8(6) . .
F5 C23 F4 105.8(7) . .
F205 C23 F4 136.5(7) . .
F204 C23 F206 105.0(10) . .
F6 C23 F206 45.5(7) . .
F5 C23 F206 138.9(8) . .
F205 C23 F206 106.7(10) . .
F4 C23 F206 67.6(8) . .
F204 C23 C21 116.9(7) . .
F6 C23 C21 115.3(4) . .
F5 C23 C21 110.0(4) . .
F205 C23 C21 110.6(7) . .
F4 C23 C21 111.7(4) . .
F206 C23 C21 109.8(8) . .
C33 C24 C39 122.0(3) . .
C33 C24 C7 119.7(3) . .
C39 C24 C7 118.2(3) . .
N2 C25 C26 122.0(4) . .
N2 C25 H25 119 . .
C26 C25 H25 119 . .
C25 C26 C7 121.2(4) . .
C25 C26 Cl9 117.1(3) . .
C7 C26 Cl9 121.4(3) . .
C29 C28 C7 121.8(4) . .
C29 C28 Cl10 117.5(3) . .
C7 C28 Cl10 120.7(3) . .
N2 C29 C28 121.8(4) . .
N2 C29 H29 119.1 . .
C28 C29 H29 119.1 . .
C31 C30 C35 120.9(4) . .
C31 C30 Cl11 119.7(3) . .
C35 C30 Cl11 119.3(3) . .
C30 C31 C32 119.2(4) . .
C30 C31 H31 120.4 . .
C32 C31 H31 120.4 . .
C31 C32 C33 122.3(3) . .
C31 C32 Cl12 117.3(3) . .
C33 C32 Cl12 120.2(3) . .
C34 C33 C32 115.7(3) . .
C34 C33 C24 122.9(3) . .
C32 C33 C24 121.4(3) . .
C35 C34 C33 123.1(3) . .
C35 C34 Cl13 116.8(3) . .
C33 C34 Cl13 120.0(3) . .
C34 C35 C30 118.7(4) . .
C34 C35 H35 120.7 . .
C30 C35 H35 120.7 . .
C37 C36 C41 120.8(4) . .
C37 C36 Cl14 119.1(3) . .
C41 C36 Cl14 120.1(3) . .
C38 C37 C36 119.2(4) . .
C38 C37 H37 120.4 . .
C36 C37 H37 120.4 . .
C37 C38 C39 123.1(4) . .
C37 C38 Cl15 116.0(3) . .
C39 C38 Cl15 120.9(3) . .
C40 C39 C38 114.7(3) . .
C40 C39 C24 123.0(3) . .
C38 C39 C24 122.3(3) . .
C41 C40 C39 123.9(4) . .
C41 C40 Cl16 115.1(3) . .
C39 C40 Cl16 120.9(3) . .
C40 C41 C36 118.4(4) . .
C40 C41 H41 120.8 . .
C36 C41 H41 120.8 . .
O3 C42 C43 128.4(4) . .
O3 C42 C45 115.2(4) . .
C43 C42 C45 116.4(4) . .
C44 C43 C42 123.4(4) . .
C44 C43 H43 118.3 . .
C42 C43 H43 118.3 . .
O4 C44 C43 128.8(4) . .
O4 C44 C46 114.1(4) . .
C43 C44 C46 117.1(4) . .
F9 C45 F8 109.3(4) . .
F9 C45 F7 107.6(4) . .
F8 C45 F7 103.4(4) . .
F9 C45 C42 113.7(4) . .
F8 C45 C42 110.0(4) . .
F7 C45 C42 112.4(4) . .
F210 C46 F11 125.7(10) . .
F210 C46 F12 63.9(10) . .
F11 C46 F12 108.3(5) . .
F210 C46 F211 103.3(14) . .
F11 C46 F211 42.9(10) . .
F12 C46 F211 136.3(11) . .
F210 C46 F10 42.3(9) . .
F11 C46 F10 105.9(5) . .
F12 C46 F10 105.4(6) . .
F211 C46 F10 67.5(11) . .
F210 C46 F212 108.9(13) . .
F11 C46 F212 64.7(10) . .
F12 C46 F212 50.0(9) . .
F211 C46 F212 106.3(14) . .
F10 C46 F212 139.7(9) . .
F210 C46 C44 117.4(9) . .
F11 C46 C44 115.2(4) . .
F12 C46 C44 111.0(4) . .
F211 C46 C44 111.7(11) . .
F10 C46 C44 110.5(4) . .
F212 C46 C44 108.7(9) . .
C8 C77 C12 121.4(4) . .
C8 C77 Cl3 119.0(3) . .
C12 C77 Cl3 119.6(3) . .
C6 N1 C2 117.7(3) . .
C6 N1 Zn1 122.0(3) . .
C2 N1 Zn1 119.1(3) . .
C29 N2 C25 118.7(3) . .
C29 N2 Zn2 119.6(3) . .
C25 N2 Zn2 120.5(3) . .
C19 O1 Zn1 123.1(3) . .
C21 O2 Zn1 123.6(3) . .
C42 O3 Zn2 124.2(3) . .
C44 O4 Zn2 123.7(3) . .
F204 F4 C23 62.6(9) . .
F204 F4 F206 113.5(12) . .
C23 F4 F206 57.4(7) . .
F205 F5 C23 66.3(8) . .
F205 F5 F204 114.0(10) . .
C23 F5 F204 54.8(6) . .
F206 F6 C23 70.4(10) . .
F206 F6 F205 127.8(12) . .
C23 F6 F205 59.4(6) . .
F210 F10 C46 65.3(12) . .
F210 F10 F211 112.5(16) . .
C46 F10 F211 55.7(9) . .
F211 F11 C46 69.5(14) . .
F211 F11 F212 127.8(17) . .
C46 F11 F212 60.4(9) . .
F212 F12 C46 68.4(11) . .
F212 F12 F210 118.8(14) . .
C46 F12 F210 56.7(8) . .
F4 F204 C23 75.0(10) . .
F4 F204 F5 133.7(14) . .
C23 F204 F5 60.8(7) . .
F5 F205 C23 64.8(8) . .
F5 F205 F6 117.2(12) . .
C23 F205 F6 58.2(7) . .
F6 F206 C23 64.1(9) . .
F6 F206 F4 111.9(14) . .
C23 F206 F4 55.1(7) . .
F10 F210 C46 72.5(13) . .
F10 F210 F12 130.4(18) . .
C46 F210 F12 59.4(9) . .
F11 F211 C46 67.6(14) . .
F11 F211 F10 118(2) . .
C46 F211 F10 56.7(10) . .
F12 F212 C46 61.5(10) . .
F12 F212 F11 109.7(15) . .
C46 F212 F11 54.9(8) . .
O2 Zn1 O2 180.00(14) 2_357 .
O2 Zn1 O1 89.04(11) 2_357 2_357
O2 Zn1 O1 90.96(11) . 2_357
O2 Zn1 O1 90.96(11) 2_357 .
O2 Zn1 O1 89.04(11) . .
O1 Zn1 O1 180.00(7) 2_357 .
O2 Zn1 N1 91.40(11) 2_357 2_357
O2 Zn1 N1 88.60(11) . 2_357
O1 Zn1 N1 91.31(11) 2_357 2_357
O1 Zn1 N1 88.69(11) . 2_357
O2 Zn1 N1 88.60(11) 2_357 .
O2 Zn1 N1 91.40(11) . .
O1 Zn1 N1 88.69(11) 2_357 .
O1 Zn1 N1 91.31(11) . .
N1 Zn1 N1 180.0000(10) 2_357 .
O4 Zn2 O4 180.0000(10) . 2_467
O4 Zn2 O3 91.23(11) . 2_467
O4 Zn2 O3 88.77(11) 2_467 2_467
O4 Zn2 O3 88.77(11) . .
O4 Zn2 O3 91.23(11) 2_467 .
O3 Zn2 O3 180.0000(10) 2_467 .
O4 Zn2 N2 91.90(12) . 2_467
O4 Zn2 N2 88.10(12) 2_467 2_467
O3 Zn2 N2 88.66(12) 2_467 2_467
O3 Zn2 N2 91.34(12) . 2_467
O4 Zn2 N2 88.10(12) . .
O4 Zn2 N2 91.90(12) 2_467 .
O3 Zn2 N2 91.34(12) 2_467 .
O3 Zn2 N2 88.66(12) . .
N2 Zn2 N2 180.0000(10) 2_467 .

loop_
_geom_bond_atom_site_label_1
_geom_bond_atom_site_label_2
_geom_bond_site_symmetry_2
_geom_bond_distance
C1 C10 . 1.453(5)
C1 C4 . 1.469(5)
C1 C16 . 1.470(5)
C2 N1 . 1.353(5)
C2 C3 . 1.375(5)
C2 H2 . 0.95
C3 C4 . 1.413(5)
C3 Cl1 . 1.732(4)
C4 C5 . 1.406(5)
C5 C6 . 1.382(5)
C5 Cl2 . 1.735(4)
C6 N1 . 1.338(5)
C6 H6 . 0.95
C7 C26 . 1.410(5)
C7 C28 . 1.410(5)
C7 C24 . 1.473(5)
C8 C77 . 1.382(5)
C8 C9 . 1.394(5)
C8 H8 . 0.95
C9 C10 . 1.413(5)
C9 Cl4 . 1.744(4)
C10 C11 . 1.419(5)
C11 C12 . 1.387(5)
C11 Cl5 . 1.738(4)
C12 C77 . 1.387(5)
C12 H12 . 0.95
C13 C18 . 1.387(5)
C13 C14 . 1.391(5)
C13 Cl6 . 1.727(4)
C14 C15 . 1.381(5)
C14 H14 . 0.95
C15 C16 . 1.413(5)
C15 Cl7 . 1.737(4)
C16 C17 . 1.409(5)
C17 C18 . 1.391(5)
C17 Cl8 . 1.743(4)
C18 H18 . 0.95
C19 O1 . 1.257(5)
C19 C20 . 1.403(6)
C19 C22 . 1.517(6)
C20 C21 . 1.397(6)
C20 H20 . 0.95
C21 O2 . 1.253(5)
C21 C23 . 1.537(6)
C22 F1 . 1.296(6)
C22 F2 . 1.301(5)
C22 F3 . 1.318(6)
C23 F204 . 1.205(13)
C23 F6 . 1.287(6)
C23 F5 . 1.287(7)
C23 F205 . 1.303(13)
C23 F4 . 1.312(7)
C23 F206 . 1.347(17)
C24 C33 . 1.461(5)
C24 C39 . 1.472(5)
C25 N2 . 1.345(5)
C25 C26 . 1.381(5)
C25 H25 . 0.95
C26 Cl9 . 1.734(4)
C28 C29 . 1.379(5)
C28 Cl10 . 1.738(4)
C29 N2 . 1.336(5)
C29 H29 . 0.95
C30 C31 . 1.383(6)
C30 C35 . 1.399(6)
C30 Cl11 . 1.732(4)
C31 C32 . 1.385(5)
C31 H31 . 0.95
C32 C33 . 1.420(5)
C32 Cl12 . 1.730(4)
C33 C34 . 1.407(5)
C34 C35 . 1.379(5)
C34 Cl13 . 1.737(4)
C35 H35 . 0.95
C36 C37 . 1.386(5)
C36 C41 . 1.393(5)
C36 Cl14 . 1.734(4)
C37 C38 . 1.369(5)
C37 H37 . 0.95
C38 C39 . 1.413(5)
C38 Cl15 . 1.743(4)
C39 C40 . 1.411(5)
C40 C41 . 1.364(5)
C40 Cl16 . 1.748(4)
C41 H41 . 0.95
C42 O3 . 1.250(5)
C42 C43 . 1.405(6)
C42 C45 . 1.533(6)
C43 C44 . 1.391(6)
C43 H43 . 0.95
C44 O4 . 1.259(5)
C44 C46 . 1.535(6)
C45 F9 . 1.295(5)
C45 F8 . 1.324(6)
C45 F7 . 1.344(5)
C46 F210 . 1.273(19)
C46 F11 . 1.304(6)
C46 F12 . 1.310(7)
C46 F211 . 1.32(2)
C46 F10 . 1.336(7)
C46 F212 . 1.39(2)
C77 Cl3 . 1.734(4)
N1 Zn1 . 2.142(3)
N2 Zn2 . 2.163(3)
O1 Zn1 . 2.078(3)
O2 Zn1 . 2.076(3)
O3 Zn2 . 2.082(3)
O4 Zn2 . 2.080(3)
F4 F204 . 0.917(13)
F4 F206 . 1.479(18)
F5 F205 . 1.072(14)
F5 F204 . 1.331(14)
F6 F206 . 1.019(16)
F6 F205 . 1.342(15)
F10 F210 . 0.943(18)
F10 F211 . 1.48(3)
F11 F211 . 0.96(2)
F11 F212 . 1.44(2)
F12 F212 . 1.14(2)
F12 F210 . 1.37(2)
Zn1 O2 2_357 2.076(3)
Zn1 O1 2_357 2.078(3)
Zn1 N1 2_357 2.142(3)
Zn2 O4 2_467 2.080(3)
Zn2 O3 2_467 2.082(3)
Zn2 N2 2_467 2.163(3)
